data_4029715
loop_
_publ_author_name
'White, Nicholas G.'
'Beer, Paul D.'

_publ_section_title
;
 A ferrocene redox-active triazolium macrocycle that binds and senses
 chloride.
;
_journal_name_full 'Beilstein journal of organic chemistry'
_journal_page_first 246
_journal_page_last 252
_journal_paper_doi 10.3762/bjoc.8.25
_journal_volume 8
_journal_year 2012
_chemical_compound_source synthesised
_chemical_formula_moiety 'C52 H52 Fe2 N12'
_chemical_formula_sum 'C52 H52 Fe2 N12'
_chemical_formula_weight 956.76
_space_group_IT_number 14
_symmetry_cell_setting monoclinic
_symmetry_space_group_name_Hall '-P 2ybc'
_symmetry_space_group_name_H-M 'P 1 21/c 1'
_atom_sites_solution_hydrogens difmap
_atom_sites_solution_primary other
_cell_angle_alpha 90
_cell_angle_beta 101.439(3)
_cell_angle_gamma 90
_cell_formula_units_Z 2
_cell_length_a 21.1393(8)
_cell_length_b 11.1627(2)
_cell_length_c 9.8316(2)
_cell_measurement_reflns_used 5565
_cell_measurement_temperature 120
_cell_measurement_theta_max 31.9808
_cell_measurement_theta_min 1.7683
_cell_volume 2273.90(11)
_computing_cell_refinement 'CrystalClear (Rigaku, 1997--2002)'
_computing_data_collection 'Crystal Clear (Rigaku, 1997--2002)'
_computing_data_reduction 'CrysAlis, (Oxford Diffraction, 2002)'
_computing_publication_material 'CRYSTALS (Betteridge et al., 2003)'
_computing_structure_refinement 'CRYSTALS (Betteridge et al., 2003)'
_computing_structure_solution 'Superflip (Palatinus & Chapuis, 2007)'
_diffrn_ambient_temperature 120
_diffrn_measured_fraction_theta_full 0.996
_diffrn_measured_fraction_theta_max 0.924
_diffrn_measurement_device_type synchrotron
_diffrn_measurement_method \w/2\q
_diffrn_radiation_monochromator synchrotron
_diffrn_radiation_type Synchrotron
_diffrn_radiation_wavelength 0.68890
_diffrn_reflns_av_R_equivalents 0.0681
_diffrn_reflns_limit_h_max 32
_diffrn_reflns_limit_h_min -32
_diffrn_reflns_limit_k_max 16
_diffrn_reflns_limit_k_min -16
_diffrn_reflns_limit_l_max 14
_diffrn_reflns_limit_l_min -14
_diffrn_reflns_number 29726
_diffrn_reflns_theta_full 27.184
_diffrn_reflns_theta_max 31.981
_diffrn_reflns_theta_min 1.905
_diffrn_standards_decay_% 0
_diffrn_standards_interval_count 0
_diffrn_standards_interval_time 0
_diffrn_standards_number 0
_exptl_absorpt_coefficient_mu 0.690
_exptl_absorpt_correction_T_max 1.00
_exptl_absorpt_correction_T_min 0.76
_exptl_absorpt_correction_type multi-scan
_exptl_absorpt_process_details 'CrysAlis, (Oxford Diffraction, 2002)'
_exptl_crystal_colour orange
_exptl_crystal_density_diffrn 1.397
_exptl_crystal_density_method 'not measured'
_exptl_crystal_description plate
_exptl_crystal_F_000 1000
_exptl_crystal_size_max 0.20
_exptl_crystal_size_mid 0.06
_exptl_crystal_size_min 0.01
_refine_diff_density_max 1.18
_refine_diff_density_min -0.66
_refine_ls_extinction_method None
_refine_ls_goodness_of_fit_ref 0.9278
_refine_ls_hydrogen_treatment constr
_refine_ls_matrix_type full
_refine_ls_number_parameters 298
_refine_ls_number_reflns 5334
_refine_ls_number_restraints 0
_refine_ls_R_factor_all 0.0645
_refine_ls_R_factor_gt 0.0495
_refine_ls_shift/su_max 0.0007642
_refine_ls_shift/su_mean 0.0000192
_refine_ls_structure_factor_coef Fsqd
_refine_ls_weighting_details
;
 Method, part 1, Chebychev polynomial, (Watkin, 1994, Prince, 1982) 
 [weight] = 1.0/[A~0~*T~0~(x)+A~1~*T~1~(x) ... +A~n-1~]*T~n-1~(x)] 
 where A~i~ are the Chebychev coefficients listed below and x= Fcalc/Fmax 
 Method = Robust Weighting (Prince, 1982) 
 W = [weight] * [1-(deltaF/6*sigmaF)^2^]^2^ 
 A~i~ are: 
 0.124E+04 0.183E+04 0.109E+04 416. 62.6 
;
_refine_ls_weighting_scheme calc
_refine_ls_wR_factor_all 0.0980
_refine_ls_wR_factor_gt 0.0914
_refine_ls_wR_factor_ref 0.0980
_reflns_limit_h_max 31
_reflns_limit_h_min -32
_reflns_limit_k_max 16
_reflns_limit_k_min 0
_reflns_limit_l_max 14
_reflns_limit_l_min 0
_reflns_number_gt 4310
_reflns_number_total 7996
_reflns_threshold_expression I>2.0\s(I)
_oxford_diffrn_Wilson_B_factor 1.95
_oxford_diffrn_Wilson_scale 0.07
_oxford_refine_ls_r_factor_ref 0.0645
_oxford_refine_ls_scale 4.01(4)
_oxford_reflns_number_all 5334
_oxford_reflns_threshold_expression_ref I>-3.0\s(I)
_cod_data_source_file 1860-5397-8-25-S2.cif
_cod_data_source_block 4
_cod_depositor_comments
;
The following automatic conversions were performed:

'_atom_sites_solution_primary' value 'Other' changed to 'other'
according to
/usr/data/users/saulius/automatic-downloads/retrospective/Beilstein/lib/dictionaries/cif_core.dic
dictionary named 'cif_core.dic' version 2.4.2 from 2011-04-26.

Automatic conversion script
Id: cif_fix_values 2281 2013-09-26 08:29:07Z andrius 
;
_cod_original_sg_symbol_H-M 'P 21/c '
_cod_database_code 4029715

loop_
_symmetry_equiv_pos_as_xyz
x,y,z
-x,-y,-z
x,-y+1/2,z+1/2
-x,y+1/2,-z+1/2

loop_
_atom_site_label
_atom_site_type_symbol
_atom_site_fract_x
_atom_site_fract_y
_atom_site_fract_z
_atom_site_U_iso_or_equiv
_atom_site_occupancy
_atom_site_adp_type
_atom_site_refinement_flags_posn
Fe1 Fe 0.219354(18) 0.50036(3) 0.73434(4) 0.0255 1.0000 Uani .
C2 C 0.23619(13) 0.3668(2) 0.6043(3) 0.0295 1.0000 Uani .
C3 C 0.28573(13) 0.3678(2) 0.7264(3) 0.0281 1.0000 Uani .
C4 C 0.25543(13) 0.3495(2) 0.8429(3) 0.0306 1.0000 Uani .
C5 C 0.18765(14) 0.3387(2) 0.7923(3) 0.0328 1.0000 Uani .
C6 C 0.17566(13) 0.3488(2) 0.6445(3) 0.0324 1.0000 Uani .
C7 C 0.35659(13) 0.3863(2) 0.7313(3) 0.0311 1.0000 Uani .
N8 N 0.38794(10) 0.2785(2) 0.6895(2) 0.0289 1.0000 Uani .
N9 N 0.41178(13) 0.2807(2) 0.5726(2) 0.0406 1.0000 Uani .
N10 N 0.43852(13) 0.1747(2) 0.5619(2) 0.0397 1.0000 Uani .
C11 C 0.43209(12) 0.1058(2) 0.6719(3) 0.0303 1.0000 Uani .
C12 C 0.39939(13) 0.1715(2) 0.7533(3) 0.0312 1.0000 Uani .
C13 C 0.45754(13) -0.0199(2) 0.6886(3) 0.0329 1.0000 Uani .
C14 C 0.41386(13) -0.1082(2) 0.5956(3) 0.0322 1.0000 Uani .
C15 C 0.43838(13) -0.2377(2) 0.6148(3) 0.0340 1.0000 Uani .
C16 C 0.39526(13) -0.3193(2) 0.5231(3) 0.0330 1.0000 Uani .
C17 C 0.35653(13) -0.3765(2) 0.4436(3) 0.0315 1.0000 Uani .
C18 C 0.30862(13) -0.4361(2) 0.3517(3) 0.0326 1.0000 Uani .
C19 C 0.26599(13) -0.4817(2) 0.2694(3) 0.0311 1.0000 Uani .
C20 C 0.20932(13) -0.5311(2) 0.1751(3) 0.0338 1.0000 Uani .
C21 C 0.14820(13) -0.5105(3) 0.2327(3) 0.0340 1.0000 Uani .
C22 C 0.08586(14) -0.5544(3) 0.1369(3) 0.0356 1.0000 Uani .
C23 C 0.03059(13) -0.5482(2) 0.2105(3) 0.0327 1.0000 Uani .
N24 N 0.00766(12) -0.4408(2) 0.2477(3) 0.0370 1.0000 Uani .
N25 N -0.03690(11) -0.4607(2) 0.3223(3) 0.0372 1.0000 Uani .
N26 N -0.04211(11) -0.5801(2) 0.3337(2) 0.0328 1.0000 Uani .
C27 C -0.00120(14) -0.6377(2) 0.2657(3) 0.0341 1.0000 Uani .
C28 C -0.08810(14) -0.6331(3) 0.4100(3) 0.0373 1.0000 Uani .
C29 C -0.15595(13) -0.6384(2) 0.3248(3) 0.0310 1.0000 Uani .
C30 C -0.17452(13) -0.6353(2) 0.1772(3) 0.0293 1.0000 Uani .
C31 C -0.24270(13) -0.6479(2) 0.1413(3) 0.0309 1.0000 Uani .
C32 C -0.26671(13) -0.6606(2) 0.2660(3) 0.0327 1.0000 Uani .
C33 C -0.21321(14) -0.6546(2) 0.3796(3) 0.0330 1.0000 Uani .
H21 H 0.2422 0.3787 0.5098 0.0349 1.0000 Uiso R
H41 H 0.2770 0.3459 0.9410 0.0358 1.0000 Uiso R
H51 H 0.1555 0.3289 0.8482 0.0380 1.0000 Uiso R
H61 H 0.1329 0.3476 0.5825 0.0378 1.0000 Uiso R
H72 H 0.3777 0.4079 0.8260 0.0365 1.0000 Uiso R
H71 H 0.3613 0.4508 0.6687 0.0364 1.0000 Uiso R
H121 H 0.3872 0.1501 0.8371 0.0362 1.0000 Uiso R
H132 H 0.5005 -0.0220 0.6647 0.0388 1.0000 Uiso R
H131 H 0.4627 -0.0435 0.7858 0.0387 1.0000 Uiso R
H141 H 0.4113 -0.0855 0.4982 0.0386 1.0000 Uiso R
H142 H 0.3702 -0.1043 0.6153 0.0381 1.0000 Uiso R
H151 H 0.4818 -0.2419 0.5943 0.0403 1.0000 Uiso R
H152 H 0.4391 -0.2620 0.7121 0.0397 1.0000 Uiso R
H201 H 0.2149 -0.6168 0.1634 0.0393 1.0000 Uiso R
H202 H 0.2042 -0.4917 0.0860 0.0394 1.0000 Uiso R
H211 H 0.1533 -0.5529 0.3214 0.0411 1.0000 Uiso R
H212 H 0.1436 -0.4257 0.2502 0.0407 1.0000 Uiso R
H222 H 0.0905 -0.6381 0.1088 0.0418 1.0000 Uiso R
H221 H 0.0773 -0.5052 0.0530 0.0422 1.0000 Uiso R
H271 H 0.0039 -0.7216 0.2581 0.0404 1.0000 Uiso R
H282 H -0.0724 -0.7124 0.4370 0.0463 1.0000 Uiso R
H281 H -0.0877 -0.5841 0.4944 0.0458 1.0000 Uiso R
H301 H -0.1451 -0.6244 0.1141 0.0328 1.0000 Uiso R
H311 H -0.2684 -0.6443 0.0464 0.0375 1.0000 Uiso R
H321 H -0.3118 -0.6725 0.2725 0.0386 1.0000 Uiso R
H331 H -0.2153 -0.6585 0.4792 0.0395 1.0000 Uiso R

loop_
_atom_site_aniso_label
_atom_site_aniso_U_11
_atom_site_aniso_U_22
_atom_site_aniso_U_33
_atom_site_aniso_U_23
_atom_site_aniso_U_13
_atom_site_aniso_U_12
Fe1 0.03144(18) 0.01986(16) 0.02633(17) -0.00085(15) 0.00855(13) -0.00228(15)
C2 0.0382(14) 0.0209(12) 0.0300(13) -0.0034(10) 0.0081(11) -0.0004(10)
C3 0.0352(13) 0.0206(11) 0.0289(12) -0.0013(9) 0.0073(10) 0.0005(10)
C4 0.0417(15) 0.0214(12) 0.0296(13) 0.0045(10) 0.0089(11) 0.0015(11)
C5 0.0414(15) 0.0192(12) 0.0425(15) 0.0024(11) 0.0198(12) -0.0021(11)
C6 0.0349(14) 0.0211(12) 0.0405(15) -0.0051(11) 0.0060(12) -0.0014(10)
C7 0.0371(14) 0.0232(12) 0.0337(13) -0.0028(10) 0.0088(11) -0.0006(10)
N8 0.0298(11) 0.0299(11) 0.0270(10) -0.0028(9) 0.0057(9) -0.0031(9)
N9 0.0551(16) 0.0365(13) 0.0340(12) 0.0024(10) 0.0186(11) 0.0029(12)
N10 0.0498(15) 0.0367(13) 0.0359(13) -0.0014(10) 0.0164(11) 0.0046(11)
C11 0.0268(12) 0.0313(13) 0.0321(13) -0.0034(11) 0.0042(10) -0.0037(10)
C12 0.0329(13) 0.0286(13) 0.0328(13) -0.0003(11) 0.0085(11) -0.0045(11)
C13 0.0304(13) 0.0319(14) 0.0356(14) -0.0005(11) 0.0042(11) 0.0017(11)
C14 0.0305(13) 0.0300(13) 0.0354(14) -0.0012(11) 0.0047(11) 0.0022(11)
C15 0.0302(13) 0.0327(14) 0.0398(15) 0.0000(12) 0.0087(11) 0.0026(11)
C16 0.0344(14) 0.0290(13) 0.0380(14) 0.0047(11) 0.0131(12) 0.0060(11)
C17 0.0338(13) 0.0266(12) 0.0360(14) 0.0020(11) 0.0116(11) 0.0051(11)
C18 0.0344(14) 0.0256(13) 0.0406(15) 0.0031(11) 0.0139(12) 0.0033(11)
C19 0.0347(14) 0.0267(13) 0.0347(13) 0.0045(11) 0.0141(11) 0.0035(11)
C20 0.0388(14) 0.0308(14) 0.0330(14) -0.0003(11) 0.0102(11) 0.0006(11)
C21 0.0350(13) 0.0347(14) 0.0319(13) -0.0032(12) 0.0058(10) 0.0017(12)
C22 0.0387(15) 0.0308(14) 0.0359(14) -0.0039(11) 0.0036(12) 0.0024(12)
C23 0.0339(14) 0.0264(13) 0.0341(14) -0.0033(11) -0.0019(11) 0.0013(11)
N24 0.0345(12) 0.0250(11) 0.0503(14) -0.0018(10) 0.0056(11) 0.0007(9)
N25 0.0329(12) 0.0279(11) 0.0496(14) -0.0044(10) 0.0059(11) -0.0005(9)
N26 0.0319(12) 0.0267(11) 0.0377(12) 0.0010(9) 0.0016(9) 0.0002(9)
C27 0.0363(14) 0.0234(12) 0.0404(15) 0.0000(11) 0.0020(11) 0.0019(11)
C28 0.0371(15) 0.0360(15) 0.0377(15) 0.0094(12) 0.0050(12) -0.0011(12)
C29 0.0383(14) 0.0216(12) 0.0340(14) 0.0039(10) 0.0092(11) 0.0011(10)
C30 0.0370(14) 0.0219(12) 0.0309(13) -0.0032(10) 0.0112(11) 0.0007(10)
C31 0.0365(14) 0.0230(12) 0.0331(13) -0.0068(10) 0.0070(11) -0.0012(10)
C32 0.0343(14) 0.0200(12) 0.0457(16) -0.0030(11) 0.0130(12) -0.0038(10)
C33 0.0446(15) 0.0226(12) 0.0333(14) 0.0022(10) 0.0116(12) -0.0028(11)

loop_
_atom_type_symbol
_atom_type_scat_dispersion_real
_atom_type_scat_dispersion_imag
_atom_type_scat_Cromer_Mann_a1
_atom_type_scat_Cromer_Mann_b1
_atom_type_scat_Cromer_Mann_a2
_atom_type_scat_Cromer_Mann_b2
_atom_type_scat_Cromer_Mann_a3
_atom_type_scat_Cromer_Mann_b3
_atom_type_scat_Cromer_Mann_a4
_atom_type_scat_Cromer_Mann_b4
_atom_type_scat_Cromer_Mann_c
_atom_type_scat_source
C 0.0020 0.0020 2.3100 20.8439 1.0200 10.2075 1.5886 0.5687 0.8650 51.6512 0.2156 'International Tables Vol C 4.2.6.8 and 6.1.1.4'
H 0.0000 0.0000 0.4930 10.5109 0.3229 26.1257 0.1402 3.1424 0.0408 57.7998 0.0030 'International Tables Vol C 4.2.6.8 and 6.1.1.4'
N 0.0040 0.0030 12.2126 0.0057 3.1322 9.8933 2.0125 28.9975 1.1663 0.5826 -11.5290 'International Tables Vol C 4.2.6.8 and 6.1.1.4'
Fe 0.2960 0.8010 11.7695 4.7611 7.3573 0.3072 3.5222 15.3535 2.3045 76.8805 1.0369 'International Tables Vol C 4.2.6.8 and 6.1.1.4'

loop_
_geom_angle_atom_site_label_1
_geom_angle_site_symmetry_1
_geom_angle_atom_site_label_2
_geom_angle_atom_site_label_3
_geom_angle_site_symmetry_3
_geom_angle
_geom_angle_publ_flag
C30 2_556 Fe1 C31 2_556 40.41(10) yes
C30 2_556 Fe1 C32 2_556 68.21(10) yes
C31 2_556 Fe1 C32 2_556 40.62(11) yes
C30 2_556 Fe1 C29 2_556 40.62(10) yes
C31 2_556 Fe1 C29 2_556 68.41(11) yes
C32 2_556 Fe1 C29 2_556 68.62(11) yes
C30 2_556 Fe1 C33 2_556 68.35(10) yes
C31 2_556 Fe1 C33 2_556 68.41(11) yes
C32 2_556 Fe1 C33 2_556 40.73(11) yes
C29 2_556 Fe1 C33 2_556 40.89(10) yes
C30 2_556 Fe1 C2 . 161.80(11) yes
C31 2_556 Fe1 C2 . 155.29(11) yes
C32 2_556 Fe1 C2 . 119.38(11) yes
C29 2_556 Fe1 C2 . 123.85(11) yes
C33 2_556 Fe1 C2 . 105.81(11) yes
C30 2_556 Fe1 C3 . 156.66(10) yes
C31 2_556 Fe1 C3 . 121.07(11) yes
C32 2_556 Fe1 C3 . 106.94(11) yes
C29 2_556 Fe1 C3 . 160.97(10) yes
C33 2_556 Fe1 C3 . 123.82(11) yes
C30 2_556 Fe1 C4 . 122.23(10) yes
C31 2_556 Fe1 C4 . 109.11(10) yes
C32 2_556 Fe1 C4 . 125.74(11) yes
C29 2_556 Fe1 C4 . 156.48(11) yes
C33 2_556 Fe1 C4 . 161.87(11) yes
C30 2_556 Fe1 C5 . 108.90(11) yes
C31 2_556 Fe1 C5 . 126.57(11) yes
C32 2_556 Fe1 C5 . 163.25(12) yes
C29 2_556 Fe1 C5 . 120.71(11) yes
C33 2_556 Fe1 C5 . 155.13(12) yes
C30 2_556 Fe1 C6 . 125.54(11) yes
C31 2_556 Fe1 C6 . 163.15(11) yes
C32 2_556 Fe1 C6 . 154.29(11) yes
C29 2_556 Fe1 C6 . 106.61(11) yes
C33 2_556 Fe1 C6 . 119.11(11) yes
C2 . Fe1 C3 . 40.85(10) yes
C2 . Fe1 C4 . 68.53(10) yes
C3 . Fe1 C4 . 40.82(10) yes
C2 . Fe1 C5 . 68.72(11) yes
C3 . Fe1 C5 . 68.80(10) yes
C4 . Fe1 C5 . 40.66(11) yes
C2 . Fe1 C6 . 40.89(10) yes
C3 . Fe1 C6 . 68.92(10) yes
C4 . Fe1 C6 . 68.64(11) yes
C5 . Fe1 C6 . 40.93(11) yes
Fe1 . C2 C3 . 69.97(14) yes
Fe1 . C2 C6 . 69.60(14) yes
C3 . C2 C6 . 108.5(2) yes
Fe1 . C2 H21 . 124.8 no
C3 . C2 H21 . 126.2 no
C6 . C2 H21 . 125.3 no
C2 . C3 Fe1 . 69.18(14) yes
C2 . C3 C4 . 107.5(2) yes
Fe1 . C3 C4 . 69.84(14) yes
C2 . C3 C7 . 126.0(2) yes
Fe1 . C3 C7 . 125.76(17) yes
C4 . C3 C7 . 126.5(2) yes
C3 . C4 Fe1 . 69.34(14) yes
C3 . C4 C5 . 108.1(2) yes
Fe1 . C4 C5 . 69.20(15) yes
C3 . C4 H41 . 126.6 no
Fe1 . C4 H41 . 126.5 no
C5 . C4 H41 . 125.3 no
C4 . C5 Fe1 . 70.14(14) yes
C4 . C5 C6 . 108.1(2) yes
Fe1 . C5 C6 . 69.41(14) yes
C4 . C5 H51 . 125.9 no
Fe1 . C5 H51 . 124.6 no
C6 . C5 H51 . 125.9 no
C5 . C6 C2 . 107.8(2) yes
C5 . C6 Fe1 . 69.66(15) yes
C2 . C6 Fe1 . 69.51(14) yes
C5 . C6 H61 . 125.7 no
C2 . C6 H61 . 126.4 no
Fe1 . C6 H61 . 124.1 no
C3 . C7 N8 . 112.3(2) yes
C3 . C7 H72 . 109.0 no
N8 . C7 H72 . 108.8 no
C3 . C7 H71 . 108.1 no
N8 . C7 H71 . 108.9 no
H72 . C7 H71 . 109.7 no
C7 . N8 N9 . 119.3(2) yes
C7 . N8 C12 . 130.1(2) yes
N9 . N8 C12 . 110.5(2) yes
N8 . N9 N10 . 106.9(2) yes
N9 . N10 C11 . 109.3(2) yes
N10 . C11 C12 . 107.8(2) yes
N10 . C11 C13 . 121.8(2) yes
C12 . C11 C13 . 130.4(3) yes
C11 . C12 N8 . 105.5(2) yes
C11 . C12 H121 . 129.3 no
N8 . C12 H121 . 125.2 no
C11 . C13 C14 . 112.2(2) yes
C11 . C13 H132 . 108.9 no
C14 . C13 H132 . 108.7 no
C11 . C13 H131 . 109.2 no
C14 . C13 H131 . 110.4 no
H132 . C13 H131 . 107.3 no
C13 . C14 C15 . 112.7(2) yes
C13 . C14 H141 . 109.1 no
C15 . C14 H141 . 108.4 no
C13 . C14 H142 . 109.6 no
C15 . C14 H142 . 109.0 no
H141 . C14 H142 . 107.9 no
C14 . C15 C16 . 110.9(2) yes
C14 . C15 H151 . 109.1 no
C16 . C15 H151 . 109.7 no
C14 . C15 H152 . 108.5 no
C16 . C15 H152 . 108.2 no
H151 . C15 H152 . 110.4 no
C15 . C16 C17 . 173.7(3) yes
C16 . C17 C18 . 176.0(3) yes
C17 . C18 C19 . 176.5(3) yes
C18 . C19 C20 . 174.4(3) yes
C19 . C20 C21 . 110.7(2) yes
C19 . C20 H201 . 109.9 no
C21 . C20 H201 . 108.9 no
C19 . C20 H202 . 109.4 no
C21 . C20 H202 . 108.5 no
H201 . C20 H202 . 109.5 no
C20 . C21 C22 . 114.1(2) yes
C20 . C21 H211 . 107.8 no
C22 . C21 H211 . 108.6 no
C20 . C21 H212 . 109.6 no
C22 . C21 H212 . 108.4 no
H211 . C21 H212 . 108.2 no
C21 . C22 C23 . 110.2(2) yes
C21 . C22 H222 . 110.6 no
C23 . C22 H222 . 108.2 no
C21 . C22 H221 . 109.3 no
C23 . C22 H221 . 110.6 no
H222 . C22 H221 . 108.0 no
C22 . C23 N24 . 121.5(2) yes
C22 . C23 C27 . 130.5(3) yes
N24 . C23 C27 . 107.7(2) yes
C23 . N24 N25 . 109.2(2) yes
N24 . N25 N26 . 107.0(2) yes
N25 . N26 C27 . 111.0(2) yes
N25 . N26 C28 . 121.1(2) yes
C27 . N26 C28 . 127.9(2) yes
C23 . C27 N26 . 105.1(2) yes
C23 . C27 H271 . 128.0 no
N26 . C27 H271 . 126.9 no
N26 . C28 C29 . 112.6(2) yes
N26 . C28 H282 . 106.6 no
C29 . C28 H282 . 110.7 no
N26 . C28 H281 . 108.0 no
C29 . C28 H281 . 109.5 no
H282 . C28 H281 . 109.3 no
C28 . C29 Fe1 2_556 128.52(19) yes
C28 . C29 C30 . 127.0(2) yes
Fe1 2_556 C29 C30 . 70.15(15) yes
C28 . C29 C33 . 125.3(2) yes
Fe1 2_556 C29 C33 . 69.34(15) yes
C30 . C29 C33 . 107.7(2) yes
C29 . C30 Fe1 2_556 69.22(14) yes
C29 . C30 C31 . 108.1(2) yes
Fe1 2_556 C30 C31 . 69.43(14) yes
C29 . C30 H301 . 124.9 no
Fe1 2_556 C30 H301 . 125.8 no
C31 . C30 H301 . 127.0 no
C30 . C31 Fe1 2_556 70.16(14) yes
C30 . C31 C32 . 108.3(2) yes
Fe1 2_556 C31 C32 . 69.59(14) yes
C30 . C31 H311 . 125.0 no
Fe1 2_556 C31 H311 . 123.7 no
C32 . C31 H311 . 126.7 no
C31 . C32 Fe1 2_556 69.78(14) yes
C31 . C32 C33 . 107.9(2) yes
Fe1 2_556 C32 C33 . 69.42(15) yes
C31 . C32 H321 . 126.1 no
Fe1 2_556 C32 H321 . 127.0 no
C33 . C32 H321 . 126.1 no
C29 . C33 C32 . 108.1(2) yes
C29 . C33 Fe1 2_556 69.77(15) yes
C32 . C33 Fe1 2_556 69.85(15) yes
C29 . C33 H331 . 125.8 no
C32 . C33 H331 . 126.1 no
Fe1 2_556 C33 H331 . 124.7 no

loop_
_geom_bond_atom_site_label_1
_geom_bond_atom_site_label_2
_geom_bond_site_symmetry_2
_geom_bond_distance
_geom_bond_publ_flag
Fe1 C30 2_556 2.062(2) yes
Fe1 C31 2_556 2.052(3) yes
Fe1 C32 2_556 2.050(3) yes
Fe1 C29 2_556 2.050(3) yes
Fe1 C33 2_556 2.044(3) yes
Fe1 C2 . 2.041(2) yes
Fe1 C3 . 2.051(3) yes
Fe1 C4 . 2.058(3) yes
Fe1 C5 . 2.045(3) yes
Fe1 C6 . 2.042(3) yes
C2 C3 . 1.428(4) yes
C2 C6 . 1.426(4) yes
C2 H21 . 0.972 no
C3 C4 . 1.433(4) yes
C3 C7 . 1.503(4) yes
C4 C5 . 1.426(4) yes
C4 H41 . 0.982 no
C5 C6 . 1.429(4) yes
C5 H51 . 0.962 no
C6 H61 . 0.985 no
C7 N8 . 1.471(3) yes
C7 H72 . 0.980 no
C7 H71 . 0.964 no
N8 N9 . 1.344(3) yes
N8 C12 . 1.349(3) yes
N9 N10 . 1.325(3) yes
N10 C11 . 1.355(3) yes
C11 C12 . 1.369(4) yes
C11 C13 . 1.501(4) yes
C12 H121 . 0.942 no
C13 C14 . 1.525(4) yes
C13 H132 . 0.982 no
C13 H131 . 0.977 no
C14 C15 . 1.534(4) yes
C14 H141 . 0.981 no
C14 H142 . 0.982 no
C15 C16 . 1.466(4) yes
C15 H151 . 0.980 no
C15 H152 . 0.991 no
C16 C17 . 1.197(4) yes
C17 C18 . 1.387(4) yes
C18 C19 . 1.199(4) yes
C19 C20 . 1.469(4) yes
C20 C21 . 1.528(4) yes
C20 H201 . 0.974 no
C20 H202 . 0.967 no
C21 C22 . 1.540(4) yes
C21 H211 . 0.979 no
C21 H212 . 0.971 no
C22 C23 . 1.493(4) yes
C22 H222 . 0.985 no
C22 H221 . 0.978 no
C23 N24 . 1.370(3) yes
C23 C27 . 1.374(4) yes
N24 N25 . 1.322(3) yes
N25 N26 . 1.343(3) yes
N26 C27 . 1.355(4) yes
N26 C28 . 1.466(4) yes
C27 H271 . 0.948 no
C28 C29 . 1.512(4) yes
C28 H282 . 0.964 no
C28 H281 . 0.992 no
C29 C30 . 1.427(4) yes
C29 C33 . 1.430(4) yes
C30 C31 . 1.421(4) yes
C30 H301 . 0.969 no
C31 C32 . 1.424(4) yes
C31 H311 . 0.983 no
C32 C33 . 1.425(4) yes
C32 H321 . 0.977 no
C33 H331 . 0.990 no

loop_
_geom_hbond_atom_site_label_D
_geom_hbond_atom_site_label_H
_geom_hbond_atom_site_label_A
_geom_hbond_site_symmetry_A
_geom_hbond_angle_DHA
_geom_hbond_distance_DH
_geom_hbond_distance_HA
_geom_hbond_distance_DA
_geom_hbond_publ_flag
C7 H72 N10 3_555 144.64(8) 0.980 2.588 3.435(4) yes
C12 H121 N9 3_555 136.02(9) 0.942 2.398 3.144(4) yes
C27 H271 N24 4_545 166.78(9) 0.948 2.459 3.388(4) yes
